data_1564599
loop_
_publ_author_name
'Hua, Bin'
'Ding, Yanjun'
'Alimi, Lukman O.'
'Moosa, Basem'
'Zhang, Gengwu'
'Baslyman, Walaa S.'
'Sessler, Jonathan'
'Khashab, Niveen M.'

_publ_section_title
;
 Tuning the porosity of triangular supramolecular adsorbents for superior
 haloalkane isomer separations
;
_journal_name_full 'Chemical Science'
_journal_paper_doi 10.1039/D1SC03509F
_journal_year 2021
_chemical_formula_moiety 'C45 H54 N6, 0.5(C5 H11 Cl)'
_chemical_formula_sum 'C47.5 H59.5 Cl0.5 N6'
_chemical_formula_weight 732.23
_space_group_crystal_system monoclinic
_space_group_IT_number 5
_space_group_name_Hall 'C 2y'
_space_group_name_H-M_alt 'C 1 2 1'
_atom_sites_solution_hydrogens geom
_audit_creation_method SHELXL-2018/3
_audit_update_record
;
2021-04-25 deposited with the CCDC.	2021-08-16 downloaded from the CCDC.
;
_cell_angle_alpha 90
_cell_angle_beta 114.401(3)
_cell_angle_gamma 90
_cell_formula_units_Z 8
_cell_length_a 34.933(2)
_cell_length_b 11.7740(6)
_cell_length_c 22.6543(13)
_cell_measurement_reflns_used 5915
_cell_measurement_temperature 120(2)
_cell_measurement_theta_max 25.40
_cell_measurement_theta_min 2.33
_cell_volume 8485.4(8)
_computing_cell_refinement 'Bruker SAINT'
_computing_data_collection 'Bruker APEX2'
_computing_data_reduction 'Bruker SAINT'
_computing_molecular_graphics 'Bruker SHELXTL'
_computing_publication_material 'Bruker SHELXTL'
_computing_structure_refinement 'SHELXL-2018/3 (Sheldrick, 2018)'
_computing_structure_solution 'SHELXT 2014/5 (Sheldrick, 2014)'
_diffrn_ambient_temperature 120(2)
_diffrn_measured_fraction_theta_full 0.999
_diffrn_measured_fraction_theta_max 0.996
_diffrn_measurement_device_type 'Bruker APEX-II CCD'
_diffrn_measurement_method '\f and \w scans'
_diffrn_radiation_type MoK\a
_diffrn_radiation_wavelength 0.71073
_diffrn_reflns_av_R_equivalents 0.1378
_diffrn_reflns_av_unetI/netI 0.1220
_diffrn_reflns_Laue_measured_fraction_full 0.999
_diffrn_reflns_Laue_measured_fraction_max 0.996
_diffrn_reflns_limit_h_max 46
_diffrn_reflns_limit_h_min -46
_diffrn_reflns_limit_k_max 15
_diffrn_reflns_limit_k_min -15
_diffrn_reflns_limit_l_max 30
_diffrn_reflns_limit_l_min -28
_diffrn_reflns_number 85840
_diffrn_reflns_point_group_measured_fraction_full 0.983
_diffrn_reflns_point_group_measured_fraction_max 0.976
_diffrn_reflns_theta_full 28.000
_diffrn_reflns_theta_max 28.411
_diffrn_reflns_theta_min 2.213
_exptl_absorpt_coefficient_mu 0.098
_exptl_absorpt_correction_type multi-scan
_exptl_absorpt_process_details SADABS
_exptl_crystal_colour Colourless
_exptl_crystal_density_diffrn 1.146
_exptl_crystal_description Block
_exptl_crystal_F_000 3160
_exptl_crystal_size_max 0.141
_exptl_crystal_size_mid 0.102
_exptl_crystal_size_min 0.082
_exptl_transmission_factor_max 0.990
_exptl_transmission_factor_min 0.987
_refine_diff_density_max 1.234
_refine_diff_density_min -0.607
_refine_diff_density_rms 0.075
_refine_ls_abs_structure_details
;
 Flack x determined using 3688 quotients [(I+)-(I-)]/[(I+)+(I-)]
 (Parsons, Flack and Wagner, Acta Cryst. B69 (2013) 249-259).
;
_refine_ls_abs_structure_Flack 0.16(8)
_refine_ls_extinction_coef 0.0008(2)
_refine_ls_extinction_expression Fc^*^=kFc[1+0.001xFc^2^\l^3^/sin(2\q)]^-1/4^
_refine_ls_extinction_method 'SHELXL-2018/3 (Sheldrick 2018)'
_refine_ls_goodness_of_fit_ref 1.017
_refine_ls_hydrogen_treatment constr
_refine_ls_matrix_type full
_refine_ls_number_parameters 975
_refine_ls_number_reflns 20836
_refine_ls_number_restraints 1
_refine_ls_restrained_S_all 1.017
_refine_ls_R_factor_all 0.1702
_refine_ls_R_factor_gt 0.0865
_refine_ls_shift/su_max 0.000
_refine_ls_shift/su_mean 0.000
_refine_ls_structure_factor_coef Fsqd
_refine_ls_weighting_details 'w=1/[\s^2^(Fo^2^)+(0.1342P)^2^+8.1311P] where P=(Fo^2^+2Fc^2^)/3'
_refine_ls_weighting_scheme calc
_refine_ls_wR_factor_gt 0.2155
_refine_ls_wR_factor_ref 0.2764
_reflns_Friedel_coverage 0.871
_reflns_Friedel_fraction_full 0.966
_reflns_Friedel_fraction_max 0.955
_reflns_number_gt 11721
_reflns_number_total 20836
_reflns_threshold_expression 'I > 2\s(I)'
_cod_data_source_file d1sc03509f2.cif
_cod_data_source_block LA_BH_TA1CP
_cod_depositor_comments
;
The following automatic conversions were performed:

data item '_exptl_absorpt_correction_type' value 'Multi-scan' was
changed to 'multi-scan' in accordance with the
/home/data/users/saulius/crontab/automatic-downloads/rss-feeds/RSC/lib/dictionaries/cif_core.dic
dictionary named 'cif_core.dic' version 2.4.2 last updated on
2011-04-26.

Automatic conversion script
Id: cif_fix_values 7556 2019-12-06 15:28:31Z antanas 

2022-04-19
Z value and formula fixed to values more according to usual
chemical conventions.                 miguel
;
_cod_original_formula_sum 'C95 H119 Cl N12'
_cod_original_formula_weight 1464.46
_cod_original_formula_moiety 'C95 H119 Cl N12'
_cod_original_formula_units_Z 4
_cod_original_sg_symbol_H-M 'C 2'
_cod_database_code 1564599
_shelx_shelxl_version_number 2018/3
_shelx_space_group_comment
;
The symmetry employed for this shelxl refinement is uniquely defined
by the following loop, which should always be used as a source of
symmetry information in preference to the above space-group names.
They are only intended as comments.
;

loop_
_space_group_symop_operation_xyz
'x, y, z'
'-x, y, -z'
'x+1/2, y+1/2, z'
'-x+1/2, y+1/2, -z'

loop_
_atom_site_label
_atom_site_type_symbol
_atom_site_fract_x
_atom_site_fract_y
_atom_site_fract_z
_atom_site_U_iso_or_equiv
_atom_site_adp_type
_atom_site_occupancy
_atom_site_site_symmetry_order
_atom_site_calc_flag
_atom_site_refinement_flags_posn
_atom_site_refinement_flags_adp
_atom_site_refinement_flags_occupancy
_atom_site_disorder_assembly
_atom_site_disorder_group
Cl01 Cl 0.55164(11) 0.5956(3) 0.27690(17) 0.1030(12) Uani 1 1 d . . . . .
N002 N 0.39262(16) 0.1832(5) 0.1565(3) 0.0296(12) Uani 1 1 d . . . . .
N003 N 0.58701(16) 0.3404(5) 0.1244(3) 0.0287(12) Uani 1 1 d . . . . .
N004 N 0.66820(17) 0.8099(5) 0.2002(3) 0.0299(12) Uani 1 1 d . . . . .
N005 N 0.39840(16) 0.6233(5) 0.2237(3) 0.0302(12) Uani 1 1 d . . . . .
N006 N 0.65388(16) 0.2910(5) 0.2038(3) 0.0281(11) Uani 1 1 d . . . . .
N007 N 0.66946(17) 0.0083(5) 0.5050(3) 0.0323(12) Uani 1 1 d . . . . .
N008 N 0.60472(17) 0.8424(5) 0.1091(3) 0.0300(12) Uani 1 1 d . . . . .
N009 N 0.40297(16) 0.7103(5) 0.1330(3) 0.0300(12) Uani 1 1 d . . . . .
N00A N 0.60811(17) -0.0346(5) 0.5201(3) 0.0322(12) Uani 1 1 d . . . . .
N00B N 0.66181(17) 0.5153(5) 0.4881(2) 0.0308(12) Uani 1 1 d . . . . .
N00C N 0.59737(17) 0.4676(5) 0.4925(3) 0.0334(13) Uani 1 1 d . . . . .
N00D N 0.39981(16) 0.0967(5) 0.2543(3) 0.0332(13) Uani 1 1 d . . . . .
C00E C 0.68407(19) 0.1319(6) 0.4283(3) 0.0296(14) Uani 1 1 d . . . . .
C00F C 0.51508(19) 0.3476(6) 0.1179(3) 0.0310(14) Uani 1 1 d . . . . .
C00G C 0.6848(2) 0.6772(6) 0.2931(3) 0.0306(14) Uani 1 1 d . . . . .
C00H C 0.6837(2) 0.2582(6) 0.3441(3) 0.0347(15) Uani 1 1 d . . . . .
H00H H 0.685963 0.333185 0.330373 0.042 Uiso 1 1 calc R U . . .
C00I C 0.44267(19) 0.2314(6) 0.1085(3) 0.0308(14) Uani 1 1 d . . . . .
C00J C 0.6764(2) 0.8374(6) 0.1430(3) 0.0293(13) Uani 1 1 d . . . . .
H00J H 0.675645 0.765439 0.119069 0.035 Uiso 1 1 calc R U . . .
C00K C 0.5327(2) -0.0347(6) 0.4446(3) 0.0349(15) Uani 1 1 d . . . . .
C00L C 0.67799(19) 0.1697(6) 0.3019(3) 0.0277(13) Uani 1 1 d . . . . .
C00M C 0.5243(2) 0.7257(7) 0.0805(3) 0.0334(15) Uani 1 1 d . . . . .
H00M H 0.544939 0.684605 0.072192 0.040 Uiso 1 1 calc R U . . .
C00N C 0.4665(2) 0.1918(6) 0.0774(3) 0.0340(15) Uani 1 1 d . . . . .
H00N H 0.458188 0.124307 0.052224 0.041 Uiso 1 1 calc R U . . .
C00O C 0.4198(2) 0.6644(6) 0.0891(3) 0.0315(14) Uani 1 1 d . . . . .
H00O H 0.407533 0.602363 0.060783 0.038 Uiso 1 1 calc R U . . .
C00P C 0.6864(2) 0.2412(6) 0.4064(3) 0.0345(15) Uani 1 1 d . . . . .
H00P H 0.689721 0.304400 0.434146 0.041 Uiso 1 1 calc R U . . .
C00Q C 0.7166(2) 0.9013(6) 0.1536(3) 0.0336(15) Uani 1 1 d . . . . .
H00A H 0.717696 0.974078 0.176085 0.040 Uiso 1 1 calc R U . . .
H00B H 0.741485 0.855448 0.180643 0.040 Uiso 1 1 calc R U . . .
C00R C 0.4501(2) 0.5719(7) 0.3337(3) 0.0355(15) Uani 1 1 d . . . . .
C00S C 0.35829(19) 0.6773(6) 0.1833(3) 0.0317(14) Uani 1 1 d . . . . .
H00S H 0.359498 0.758772 0.196508 0.038 Uiso 1 1 calc R U . . .
C00T C 0.7002(2) 0.7569(6) 0.3437(3) 0.0335(15) Uani 1 1 d . . . . .
H00T H 0.711374 0.826851 0.337077 0.040 Uiso 1 1 calc R U . . .
C00U C 0.3566(2) 0.1340(6) 0.2172(3) 0.0308(14) Uani 1 1 d . . . . .
H00U H 0.354065 0.214879 0.228637 0.037 Uiso 1 1 calc R U . . .
C00V C 0.62005(19) 0.3960(6) 0.1111(3) 0.0300(14) Uani 1 1 d . . . . .
H00V H 0.627503 0.469601 0.135250 0.036 Uiso 1 1 calc R U . . .
C00W C 0.6749(2) 0.0596(6) 0.3230(3) 0.0312(14) Uani 1 1 d . . . . .
H00W H 0.670585 -0.002959 0.294435 0.037 Uiso 1 1 calc R U . . .
C00X C 0.6868(2) 0.7000(6) 0.2288(3) 0.0338(15) Uani 1 1 d . . . . .
H00X H 0.698868 0.648712 0.208833 0.041 Uiso 1 1 calc R U . . .
C00Y C 0.6693(2) 0.5756(6) 0.3052(3) 0.0341(15) Uani 1 1 d . . . . .
H00Y H 0.658964 0.519813 0.271989 0.041 Uiso 1 1 calc R U . . .
C00Z C 0.6781(2) 0.0414(6) 0.3854(3) 0.0331(15) Uani 1 1 d . . . . .
H00Z H 0.676295 -0.033777 0.399272 0.040 Uiso 1 1 calc R U . . .
C010 C 0.5293(2) 0.8403(6) 0.0923(3) 0.0316(14) Uani 1 1 d . . . . .
C011 C 0.4916(2) 0.3867(6) 0.1497(4) 0.0365(16) Uani 1 1 d . . . . .
H011 H 0.500194 0.453431 0.175432 0.044 Uiso 1 1 calc R U . . .
C012 C 0.4589(2) 0.7253(6) 0.0929(3) 0.0302(14) Uani 1 1 d . . . . .
C013 C 0.6326(2) 0.4142(6) 0.5449(3) 0.0347(15) Uani 1 1 d . . . . .
H013 H 0.638502 0.339835 0.529036 0.042 Uiso 1 1 calc R U . . .
C014 C 0.5271(2) 0.0777(6) 0.4531(3) 0.0353(15) Uani 1 1 d . . . . .
H014 H 0.548346 0.117550 0.487666 0.042 Uiso 1 1 calc R U . . .
C015 C 0.6382(2) 0.9078(6) 0.1029(3) 0.0294(14) Uani 1 1 d . . . . .
H015 H 0.640359 0.982893 0.124695 0.035 Uiso 1 1 calc R U . . .
C016 C 0.5026(2) 0.2490(6) 0.0821(3) 0.0328(15) Uani 1 1 d . . . . .
H016 H 0.518776 0.219862 0.060510 0.039 Uiso 1 1 calc R U . . .
C017 C 0.35306(19) 0.1299(6) 0.1488(3) 0.0288(13) Uani 1 1 d . . . . .
H017 H 0.353522 0.048588 0.136329 0.035 Uiso 1 1 calc R U . . .
C018 C 0.6681(2) 0.4932(6) 0.5544(3) 0.0317(14) Uani 1 1 d . . . . .
H018 H 0.662988 0.565545 0.573156 0.038 Uiso 1 1 calc R U . . .
C019 C 0.4552(2) 0.3295(6) 0.1449(3) 0.0348(15) Uani 1 1 d . . . . .
H019 H 0.439186 0.358278 0.166755 0.042 Uiso 1 1 calc R U . . .
C01A C 0.6761(2) 0.1880(6) 0.2348(3) 0.0321(14) Uani 1 1 d . . . . .
H01A H 0.688299 0.137222 0.214786 0.038 Uiso 1 1 calc R U . . .
C01B C 0.6992(2) 0.7347(6) 0.4025(3) 0.0332(15) Uani 1 1 d . . . . .
H01B H 0.709545 0.790296 0.435792 0.040 Uiso 1 1 calc R U . . .
C01C C 0.4187(2) 0.1416(6) 0.3206(3) 0.0349(15) Uani 1 1 d . . . . .
H01C H 0.407131 0.202342 0.335562 0.042 Uiso 1 1 calc R U . . .
C01D C 0.5525(2) 0.4133(6) 0.1192(4) 0.0370(16) Uani 1 1 d . . . . .
H01D H 0.553276 0.493817 0.116869 0.044 Uiso 1 1 calc R U . . .
C01E C 0.7166(2) 0.9231(6) 0.0876(3) 0.0332(15) Uani 1 1 d . . . . .
H31 H 0.718271 0.849678 0.067427 0.040 Uiso 1 1 calc R U . . .
H32 H 0.741847 0.968066 0.093033 0.040 Uiso 1 1 calc R U . . .
C01F C 0.4894(2) 0.6691(6) 0.0806(3) 0.0327(14) Uani 1 1 d . . . . .
H01F H 0.486459 0.589889 0.071876 0.039 Uiso 1 1 calc R U . . .
C01G C 0.6849(2) 0.6134(6) 0.4813(3) 0.0352(15) Uani 1 1 d . . . . .
H01G H 0.699933 0.662508 0.516517 0.042 Uiso 1 1 calc R U . . .
C01H C 0.6796(2) -0.0206(6) 0.5725(3) 0.0322(15) Uani 1 1 d . . . . .
H01H H 0.677632 0.049607 0.595925 0.039 Uiso 1 1 calc R U . . .
C01I C 0.4589(2) 0.0798(6) 0.3625(3) 0.0321(14) Uani 1 1 d . . . . .
C01J C 0.5243(2) 0.4562(7) 0.4115(3) 0.0374(16) Uani 1 1 d . . . . .
C01K C 0.4617(2) 0.4719(7) 0.3118(3) 0.0397(17) Uani 1 1 d . . . . .
H01K H 0.444287 0.442732 0.270169 0.048 Uiso 1 1 calc R U . . .
C01L C 0.65548(19) 0.3144(6) 0.1417(3) 0.0274(13) Uani 1 1 d . . . . .
H01L H 0.648806 0.242969 0.115564 0.033 Uiso 1 1 calc R U . . .
C01M C 0.3184(2) 0.6256(7) 0.1819(3) 0.0372(16) Uani 1 1 d . . . . .
H33 H 0.317987 0.630450 0.225285 0.045 Uiso 1 1 calc R U . . .
H34 H 0.316413 0.544636 0.169136 0.045 Uiso 1 1 calc R U . . .
C01N C 0.4028(2) 0.1701(6) 0.1015(3) 0.0321(14) Uani 1 1 d . . . . .
H01N H 0.386116 0.127156 0.064210 0.039 Uiso 1 1 calc R U . . .
C01O C 0.35962(19) 0.6721(6) 0.1177(3) 0.0311(14) Uani 1 1 d . . . . .
H01O H 0.356647 0.591196 0.103156 0.037 Uiso 1 1 calc R U . . .
C01P C 0.4232(2) 0.1272(7) 0.2158(3) 0.0354(15) Uani 1 1 d . . . . .
H01E H 0.435033 0.058514 0.204477 0.042 Uiso 1 1 calc R U . . .
H35 H 0.446489 0.179658 0.240391 0.042 Uiso 1 1 calc R U . . .
C01Q C 0.4914(2) 0.1349(6) 0.4128(3) 0.0353(15) Uani 1 1 d . . . . .
H01Q H 0.488978 0.213777 0.419405 0.042 Uiso 1 1 calc R U . . .
C01R C 0.6110(2) 0.4176(7) 0.0405(3) 0.0338(15) Uani 1 1 d . . . . .
H17 H 0.587963 0.473718 0.021812 0.041 Uiso 1 1 calc R U . . .
H18 H 0.602152 0.346236 0.015438 0.041 Uiso 1 1 calc R U . . .
C01S C 0.6221(2) 0.8137(7) 0.1785(3) 0.0373(16) Uani 1 1 d . . . . .
H36 H 0.611443 0.739179 0.185173 0.045 Uiso 1 1 calc R U . . .
H29 H 0.614292 0.872111 0.202950 0.045 Uiso 1 1 calc R U . . .
C01T C 0.6962(2) 0.3644(7) 0.1429(3) 0.0340(15) Uani 1 1 d . . . . .
H19 H 0.703289 0.435997 0.168027 0.041 Uiso 1 1 calc R U . . .
H20 H 0.719725 0.310266 0.163388 0.041 Uiso 1 1 calc R U . . .
C01U C 0.6685(2) 0.5541(6) 0.3651(3) 0.0331(14) Uani 1 1 d . . . . .
H01U H 0.657489 0.483866 0.371765 0.040 Uiso 1 1 calc R U . . .
C01V C 0.6893(2) 0.3868(7) 0.0732(3) 0.0383(16) Uani 1 1 d . . . . .
H01I H 0.685273 0.313429 0.050032 0.046 Uiso 1 1 calc R U . . .
H01J H 0.714662 0.423449 0.072767 0.046 Uiso 1 1 calc R U . . .
C01W C 0.3122(2) 0.1837(7) 0.1017(3) 0.0372(16) Uani 1 1 d . . . . .
H37 H 0.310422 0.180840 0.056934 0.045 Uiso 1 1 calc R U . . .
H30 H 0.310684 0.264077 0.113349 0.045 Uiso 1 1 calc R U . . .
C01X C 0.6833(2) 0.6317(6) 0.4149(3) 0.0312(14) Uani 1 1 d . . . . .
C01Y C 0.4276(2) 0.6812(7) 0.2015(3) 0.0353(15) Uani 1 1 d . . . . .
H01M H 0.439068 0.750788 0.227366 0.042 Uiso 1 1 calc R U . . .
H38 H 0.451235 0.630503 0.206126 0.042 Uiso 1 1 calc R U . . .
C01Z C 0.6510(2) 0.4630(7) 0.0372(4) 0.0413(17) Uani 1 1 d . . . . .
H21 H 0.656806 0.540179 0.056237 0.050 Uiso 1 1 calc R U . . .
H22 H 0.646456 0.469231 -0.008825 0.050 Uiso 1 1 calc R U . . .
C020 C 0.6438(2) -0.0991(6) 0.5657(3) 0.0319(14) Uani 1 1 d . . . . .
H020 H 0.646592 -0.170901 0.544236 0.038 Uiso 1 1 calc R U . . .
C021 C 0.4643(2) 0.8403(7) 0.1058(4) 0.0394(16) Uani 1 1 d . . . . .
H021 H 0.443879 0.880872 0.115053 0.047 Uiso 1 1 calc R U . . .
C022 C 0.5654(2) 0.9060(7) 0.0887(4) 0.0386(17) Uani 1 1 d . . . . .
H022 H 0.562719 0.982550 0.074285 0.046 Uiso 1 1 calc R U . . .
C023 C 0.6359(2) 0.9281(6) 0.0359(3) 0.0333(15) Uani 1 1 d . . . . .
H02A H 0.611222 0.975850 0.010751 0.040 Uiso 1 1 calc R U . . .
H02B H 0.632902 0.854795 0.012983 0.040 Uiso 1 1 calc R U . . .
C024 C 0.5124(2) 0.5528(7) 0.4331(3) 0.0427(18) Uani 1 1 d . . . . .
H024 H 0.529429 0.580990 0.475097 0.051 Uiso 1 1 calc R U . . .
C025 C 0.5702(2) -0.1025(6) 0.4904(4) 0.0406(17) Uani 1 1 d . . . . .
H025 H 0.569059 -0.181229 0.498821 0.049 Uiso 1 1 calc R U . . .
C026 C 0.4983(2) 0.4153(7) 0.3501(3) 0.0414(17) Uani 1 1 d . . . . .
H026 H 0.505830 0.347841 0.334504 0.050 Uiso 1 1 calc R U . . .
C027 C 0.6883(2) 0.1121(6) 0.4965(3) 0.0368(16) Uani 1 1 d . . . . .
H027 H 0.702179 0.163908 0.530950 0.044 Uiso 1 1 calc R U . . .
C028 C 0.2826(2) 0.6958(9) 0.0651(4) 0.048(2) Uani 1 1 d . . . . .
H02C H 0.277913 0.618206 0.046582 0.058 Uiso 1 1 calc R U . . .
H02D H 0.259530 0.744793 0.035978 0.058 Uiso 1 1 calc R U . . .
C029 C 0.4988(2) 0.8978(6) 0.1053(4) 0.0420(18) Uani 1 1 d . . . . .
H029 H 0.501664 0.977011 0.113922 0.050 Uiso 1 1 calc R U . . .
C02A C 0.3225(2) 0.0660(8) 0.2248(4) 0.0431(18) Uani 1 1 d . . . . .
H02E H 0.324709 0.073241 0.269680 0.052 Uiso 1 1 calc R U . . .
H02F H 0.325329 -0.015210 0.216131 0.052 Uiso 1 1 calc R U . . .
C02B C 0.5575(3) 1.1801(10) 0.2932(4) 0.060(3) Uani 1 1 d . . . . .
H02G H 0.556888 1.188468 0.335777 0.091 Uiso 1 1 calc R U . . .
H02H H 0.538339 1.235252 0.262964 0.091 Uiso 1 1 calc R U . . .
H02I H 0.586151 1.193567 0.297021 0.091 Uiso 1 1 calc R U . . .
C02C C 0.2818(2) 0.6927(8) 0.1325(4) 0.0426(18) Uani 1 1 d . . . . .
H14 H 0.282720 0.771418 0.148312 0.051 Uiso 1 1 calc R U . . .
H15 H 0.255018 0.658075 0.128578 0.051 Uiso 1 1 calc R U . . .
C02D C 0.4101(2) 0.6339(7) 0.2928(3) 0.0358(16) Uani 1 1 d . . . . .
H02J H 0.394115 0.675767 0.310511 0.043 Uiso 1 1 calc R U . . .
C02E C 0.5637(2) 0.3923(7) 0.4544(4) 0.0422(18) Uani 1 1 d . . . . .
H02K H 0.565979 0.311813 0.456003 0.051 Uiso 1 1 calc R U . . .
C02F C 0.6089(2) 0.2874(7) 0.1889(3) 0.0380(16) Uani 1 1 d . . . . .
H39 H 0.603050 0.330003 0.221938 0.046 Uiso 1 1 calc R U . . .
H40 H 0.599485 0.207967 0.188174 0.046 Uiso 1 1 calc R U . . .
C02G C 0.7220(2) -0.0759(7) 0.6099(3) 0.0408(17) Uani 1 1 d . . . . .
H16 H 0.744918 -0.022749 0.613971 0.049 Uiso 1 1 calc R U . . .
H23 H 0.724819 -0.144992 0.587124 0.049 Uiso 1 1 calc R U . . .
C02H C 0.7069(2) 0.4212(8) 0.6655(3) 0.047(2) Uani 1 1 d . . . . .
H24 H 0.733084 0.383427 0.695095 0.056 Uiso 1 1 calc R U . . .
H02L H 0.704759 0.494402 0.685449 0.056 Uiso 1 1 calc R U . . .
C02I C 0.3243(2) 0.7407(8) 0.0684(4) 0.0432(18) Uani 1 1 d . . . . .
H02M H 0.325125 0.734187 0.025340 0.052 Uiso 1 1 calc R U . . .
H02N H 0.327523 0.821814 0.081042 0.052 Uiso 1 1 calc R U . . .
C02J C 0.6765(2) 0.9882(7) 0.0417(3) 0.0368(16) Uani 1 1 d . . . . .
H02O H 0.677051 1.066101 0.058462 0.044 Uiso 1 1 calc R U . . .
H02P H 0.676532 0.994383 -0.001908 0.044 Uiso 1 1 calc R U . . .
C02K C 0.2796(2) 0.1117(8) 0.1763(4) 0.047(2) Uani 1 1 d . . . . .
H02Q H 0.257003 0.062813 0.177847 0.056 Uiso 1 1 calc R U . . .
H02R H 0.275463 0.189227 0.189570 0.056 Uiso 1 1 calc R U . . .
C02L C 0.7098(2) 0.4452(7) 0.6010(3) 0.0416(18) Uani 1 1 d . . . . .
H02S H 0.732558 0.500373 0.607566 0.050 Uiso 1 1 calc R U . . .
H02T H 0.716032 0.374223 0.583286 0.050 Uiso 1 1 calc R U . . .
C02M C 0.4758(2) 0.6101(7) 0.3947(3) 0.0423(18) Uani 1 1 d . . . . .
H02U H 0.468350 0.677148 0.410800 0.051 Uiso 1 1 calc R U . . .
C02N C 0.6157(2) 0.5306(9) 0.4537(4) 0.049(2) Uani 1 1 d . . . . .
H41 H 0.605301 0.499481 0.409222 0.058 Uiso 1 1 calc R U . . .
H02V H 0.608214 0.612096 0.451131 0.058 Uiso 1 1 calc R U . . .
C02O C 0.2761(2) 0.1154(8) 0.1063(4) 0.0453(19) Uani 1 1 d . . . . .
H25 H 0.276585 0.036948 0.090905 0.054 Uiso 1 1 calc R U . . .
H26 H 0.248937 0.150289 0.077798 0.054 Uiso 1 1 calc R U . . .
C02P C 0.6441(2) -0.1278(7) 0.6306(3) 0.0387(17) Uani 1 1 d . . . . .
H02W H 0.621463 -0.182704 0.625141 0.046 Uiso 1 1 calc R U . . .
H02$ H 0.639298 -0.058315 0.651195 0.046 Uiso 1 1 calc R U . . .
C02Q C 0.7247(2) -0.1074(8) 0.6781(3) 0.046(2) Uani 1 1 d . . . . .
H1 H 0.751050 -0.149721 0.702281 0.055 Uiso 1 1 calc R U . . .
H02: H 0.725466 -0.036946 0.702431 0.055 Uiso 1 1 calc R U . . .
C02R C 0.4641(3) -0.0348(7) 0.3541(4) 0.051(2) Uani 1 1 d . . . . .
H42 H 0.442480 -0.075463 0.320564 0.062 Uiso 1 1 calc R U . . .
C02S C 0.5010(3) -0.0912(7) 0.3944(4) 0.051(2) Uani 1 1 d . . . . .
H43 H 0.504320 -0.169355 0.387190 0.061 Uiso 1 1 calc R U . . .
C02T C 0.6279(2) 0.3937(8) 0.6081(4) 0.0459(19) Uani 1 1 d . . . . .
H2 H 0.605054 0.338207 0.600884 0.055 Uiso 1 1 calc R U . . .
H3 H 0.620569 0.465564 0.623654 0.055 Uiso 1 1 calc R U . . .
C02U C 0.6873(3) -0.1797(8) 0.6736(4) 0.048(2) Uani 1 1 d . . . . .
H4 H 0.688796 -0.191045 0.717831 0.058 Uiso 1 1 calc R U . . .
H5 H 0.689535 -0.255332 0.656170 0.058 Uiso 1 1 calc R U . . .
C02V C 0.6698(3) 0.3473(8) 0.6589(4) 0.051(2) Uani 1 1 d . . . . .
H6 H 0.668130 0.342625 0.701447 0.061 Uiso 1 1 calc R U . . .
H7 H 0.674285 0.269593 0.646413 0.061 Uiso 1 1 calc R U . . .
C02W C 0.6232(2) 0.0085(10) 0.4730(4) 0.060(3) Uani 1 1 d . . . . .
H27 H 0.612646 0.086490 0.459425 0.072 Uiso 1 1 calc R U . . .
H28 H 0.613307 -0.040727 0.434106 0.072 Uiso 1 1 calc R U . . .
C02X C 0.5645(3) 0.9446(9) 0.2930(4) 0.059(2) Uani 1 1 d . . . . .
H8 H 0.590947 0.946576 0.286923 0.070 Uiso 1 1 calc R U . . .
H9 H 0.572719 0.949175 0.340279 0.070 Uiso 1 1 calc R U . . .
C02Y C 0.5479(3) 0.8318(10) 0.2744(7) 0.087(4) Uani 1 1 d . . . . .
H10 H 0.522361 0.826227 0.283046 0.105 Uiso 1 1 calc R U . . .
H11 H 0.538388 0.826363 0.226860 0.105 Uiso 1 1 calc R U . . .
C02Z C 0.5724(4) 0.7330(11) 0.3016(8) 0.095(4) Uani 1 1 d . . . . .
H12 H 0.581266 0.737125 0.349119 0.114 Uiso 1 1 calc R U . . .
H13 H 0.598177 0.739031 0.293887 0.114 Uiso 1 1 calc R U . . .
C030 C 0.5430(4) 1.0528(14) 0.2662(10) 0.138(8) Uani 1 1 d . . . . .
H03A H 0.514353 1.044306 0.264482 0.166 Uiso 1 1 calc R U . . .
H03B H 0.539568 1.054071 0.220629 0.166 Uiso 1 1 calc R U . . .

loop_
_atom_site_aniso_label
_atom_site_aniso_U_11
_atom_site_aniso_U_22
_atom_site_aniso_U_33
_atom_site_aniso_U_23
_atom_site_aniso_U_13
_atom_site_aniso_U_12
Cl01 0.081(2) 0.086(2) 0.089(2) 0.0053(17) -0.0179(17) -0.0108(17)
N002 0.021(2) 0.039(3) 0.024(3) -0.003(2) 0.005(2) -0.004(2)
N003 0.017(2) 0.037(3) 0.028(3) 0.004(2) 0.006(2) 0.001(2)
N004 0.025(3) 0.037(3) 0.022(3) 0.003(2) 0.004(2) -0.003(2)
N005 0.022(3) 0.037(3) 0.025(3) 0.001(2) 0.003(2) 0.003(2)
N006 0.021(3) 0.036(3) 0.022(3) 0.000(2) 0.004(2) -0.001(2)
N007 0.026(3) 0.040(3) 0.023(3) 0.007(2) 0.003(2) -0.001(2)
N008 0.023(3) 0.036(3) 0.025(3) 0.004(2) 0.004(2) -0.003(2)
N009 0.021(3) 0.040(3) 0.025(3) 0.002(2) 0.004(2) 0.001(2)
N00A 0.027(3) 0.038(3) 0.026(3) 0.007(2) 0.006(2) 0.000(2)
N00B 0.025(3) 0.042(3) 0.020(2) 0.005(2) 0.003(2) 0.004(2)
N00C 0.024(3) 0.042(3) 0.027(3) 0.009(2) 0.004(2) 0.004(2)
N00D 0.020(3) 0.042(3) 0.030(3) -0.003(2) 0.002(2) -0.004(2)
C00E 0.021(3) 0.038(4) 0.024(3) 0.003(3) 0.005(2) 0.004(3)
C00F 0.020(3) 0.039(4) 0.027(3) 0.006(3) 0.003(2) 0.005(3)
C00G 0.026(3) 0.033(3) 0.023(3) 0.003(3) 0.001(2) 0.001(3)
C00H 0.039(4) 0.031(4) 0.033(4) 0.000(3) 0.014(3) -0.004(3)
C00I 0.019(3) 0.046(4) 0.021(3) -0.002(3) 0.002(2) -0.002(3)
C00J 0.025(3) 0.036(4) 0.022(3) -0.003(3) 0.004(2) -0.007(3)
C00K 0.030(3) 0.036(4) 0.031(3) 0.002(3) 0.004(3) -0.003(3)
C00L 0.023(3) 0.032(3) 0.022(3) 0.001(3) 0.004(2) 0.000(3)
C00M 0.019(3) 0.049(4) 0.028(3) -0.004(3) 0.006(3) -0.001(3)
C00N 0.027(3) 0.038(4) 0.028(3) -0.005(3) 0.003(3) 0.000(3)
C00O 0.025(3) 0.034(4) 0.033(3) -0.002(3) 0.009(3) 0.001(3)
C00P 0.043(4) 0.031(4) 0.029(3) -0.005(3) 0.013(3) -0.002(3)
C00Q 0.028(3) 0.039(4) 0.026(3) 0.001(3) 0.003(3) -0.006(3)
C00R 0.031(3) 0.047(4) 0.023(3) 0.001(3) 0.005(3) 0.002(3)
C00S 0.023(3) 0.040(4) 0.026(3) -0.006(3) 0.004(3) -0.001(3)
C00T 0.031(3) 0.032(4) 0.029(3) -0.001(3) 0.004(3) -0.005(3)
C00U 0.023(3) 0.032(3) 0.028(3) 0.000(3) 0.002(3) 0.000(3)
C00V 0.022(3) 0.036(4) 0.027(3) 0.001(3) 0.006(2) -0.005(3)
C00W 0.031(3) 0.030(3) 0.028(3) -0.002(3) 0.007(3) 0.005(3)
C00X 0.042(4) 0.036(4) 0.023(3) 0.003(3) 0.013(3) 0.006(3)
C00Y 0.039(4) 0.030(4) 0.028(3) 0.000(3) 0.009(3) -0.001(3)
C00Z 0.029(3) 0.029(3) 0.033(3) 0.007(3) 0.004(3) 0.004(3)
C010 0.027(3) 0.037(4) 0.026(3) 0.006(3) 0.006(3) 0.001(3)
C011 0.029(3) 0.038(4) 0.038(4) -0.002(3) 0.010(3) -0.003(3)
C012 0.024(3) 0.038(4) 0.023(3) 0.004(3) 0.005(2) 0.004(3)
C013 0.032(3) 0.042(4) 0.025(3) 0.006(3) 0.008(3) 0.007(3)
C014 0.027(3) 0.046(4) 0.025(3) -0.002(3) 0.003(3) 0.000(3)
C015 0.031(3) 0.028(3) 0.024(3) 0.005(3) 0.005(3) -0.004(3)
C016 0.021(3) 0.043(4) 0.031(3) -0.003(3) 0.008(3) 0.001(3)
C017 0.020(3) 0.037(4) 0.025(3) -0.003(3) 0.005(2) -0.003(3)
C018 0.031(3) 0.035(4) 0.022(3) 0.001(3) 0.004(3) 0.005(3)
C019 0.027(3) 0.042(4) 0.034(4) -0.005(3) 0.011(3) -0.003(3)
C01A 0.031(3) 0.038(4) 0.023(3) 0.002(3) 0.007(3) 0.007(3)
C01B 0.031(3) 0.034(4) 0.023(3) -0.001(3) 0.000(3) 0.003(3)
C01C 0.032(3) 0.044(4) 0.021(3) -0.005(3) 0.003(3) 0.003(3)
C01D 0.031(3) 0.033(4) 0.045(4) 0.005(3) 0.014(3) 0.002(3)
C01E 0.029(3) 0.037(4) 0.031(3) -0.003(3) 0.009(3) -0.006(3)
C01F 0.029(3) 0.036(4) 0.030(3) -0.006(3) 0.010(3) -0.003(3)
C01G 0.046(4) 0.035(4) 0.021(3) -0.004(3) 0.011(3) -0.006(3)
C01H 0.027(3) 0.044(4) 0.020(3) 0.007(3) 0.004(2) 0.010(3)
C01I 0.024(3) 0.042(4) 0.025(3) 0.000(3) 0.005(3) -0.002(3)
C01J 0.030(3) 0.044(4) 0.030(3) 0.000(3) 0.005(3) -0.007(3)
C01K 0.041(4) 0.043(4) 0.026(3) -0.005(3) 0.004(3) 0.001(3)
C01L 0.022(3) 0.035(4) 0.023(3) 0.001(2) 0.007(2) 0.000(3)
C01M 0.027(3) 0.050(4) 0.033(4) -0.005(3) 0.011(3) -0.006(3)
C01N 0.025(3) 0.042(4) 0.025(3) -0.009(3) 0.006(3) -0.010(3)
C01O 0.020(3) 0.042(4) 0.027(3) 0.002(3) 0.005(2) -0.004(3)
C01P 0.024(3) 0.053(4) 0.023(3) 0.001(3) 0.002(2) -0.003(3)
C01Q 0.035(4) 0.037(4) 0.028(3) -0.006(3) 0.007(3) -0.003(3)
C01R 0.027(3) 0.045(4) 0.025(3) 0.012(3) 0.005(3) 0.004(3)
C01S 0.026(3) 0.057(5) 0.019(3) 0.005(3) -0.001(3) -0.005(3)
C01T 0.023(3) 0.047(4) 0.026(3) 0.000(3) 0.005(3) -0.002(3)
C01U 0.032(3) 0.034(4) 0.030(3) 0.001(3) 0.010(3) -0.003(3)
C01V 0.030(3) 0.056(5) 0.031(4) 0.003(3) 0.014(3) -0.003(3)
C01W 0.023(3) 0.052(4) 0.032(4) 0.006(3) 0.007(3) -0.003(3)
C01X 0.028(3) 0.036(4) 0.022(3) 0.003(3) 0.002(3) 0.000(3)
C01Y 0.019(3) 0.051(4) 0.029(3) 0.000(3) 0.002(3) 0.000(3)
C01Z 0.029(3) 0.055(5) 0.038(4) 0.012(3) 0.012(3) 0.003(3)
C020 0.032(3) 0.036(4) 0.021(3) 0.003(3) 0.004(3) 0.002(3)
C021 0.033(4) 0.041(4) 0.044(4) -0.001(3) 0.016(3) 0.004(3)
C022 0.024(3) 0.039(4) 0.043(4) 0.013(3) 0.004(3) 0.005(3)
C023 0.029(3) 0.044(4) 0.023(3) 0.004(3) 0.007(3) -0.003(3)
C024 0.032(4) 0.058(5) 0.027(3) -0.010(3) 0.001(3) 0.006(3)
C025 0.033(4) 0.033(4) 0.043(4) 0.006(3) 0.003(3) 0.002(3)
C026 0.042(4) 0.039(4) 0.030(4) -0.006(3) 0.002(3) 0.000(3)
C027 0.042(4) 0.040(4) 0.025(3) -0.001(3) 0.010(3) -0.005(3)
C028 0.021(3) 0.082(6) 0.035(4) 0.000(4) 0.005(3) 0.000(4)
C029 0.035(4) 0.028(4) 0.061(5) 0.005(3) 0.018(4) -0.002(3)
C02A 0.027(3) 0.065(5) 0.034(4) 0.004(4) 0.008(3) -0.007(3)
C02B 0.051(5) 0.103(8) 0.046(5) 0.015(5) 0.039(4) -0.002(5)
C02C 0.023(3) 0.061(5) 0.039(4) -0.005(4) 0.008(3) -0.001(3)
C02D 0.027(3) 0.054(4) 0.024(3) 0.001(3) 0.008(3) 0.005(3)
C02E 0.033(4) 0.032(4) 0.045(4) -0.003(3) -0.001(3) 0.000(3)
C02F 0.024(3) 0.059(5) 0.028(3) 0.007(3) 0.008(3) -0.002(3)
C02G 0.031(4) 0.055(5) 0.027(3) 0.002(3) 0.002(3) 0.011(3)
C02H 0.038(4) 0.073(6) 0.019(3) 0.012(3) 0.001(3) 0.015(4)
C02I 0.024(3) 0.063(5) 0.036(4) 0.007(4) 0.006(3) 0.003(3)
C02J 0.030(3) 0.049(4) 0.025(3) 0.006(3) 0.006(3) -0.005(3)
C02K 0.025(3) 0.071(6) 0.041(4) 0.008(4) 0.012(3) -0.002(4)
C02L 0.031(4) 0.060(5) 0.025(3) 0.007(3) 0.002(3) 0.005(3)
C02M 0.032(4) 0.057(5) 0.032(4) -0.012(3) 0.007(3) 0.002(3)
C02N 0.032(4) 0.079(6) 0.031(4) 0.018(4) 0.009(3) 0.005(4)
C02O 0.020(3) 0.069(6) 0.039(4) 0.011(4) 0.005(3) -0.003(3)
C02P 0.049(4) 0.041(4) 0.025(3) 0.007(3) 0.014(3) 0.007(3)
C02Q 0.042(4) 0.066(5) 0.024(3) 0.007(3) 0.007(3) 0.024(4)
C02R 0.040(4) 0.040(4) 0.053(5) -0.005(4) -0.003(4) -0.005(3)
C02S 0.047(4) 0.032(4) 0.046(5) -0.001(3) -0.009(4) 0.001(3)
C02T 0.042(4) 0.061(5) 0.030(4) 0.015(4) 0.011(3) 0.004(4)
C02U 0.052(5) 0.059(5) 0.028(4) 0.015(3) 0.010(3) 0.014(4)
C02V 0.047(5) 0.066(6) 0.032(4) 0.019(4) 0.010(3) 0.012(4)
C02W 0.028(4) 0.098(8) 0.046(5) 0.036(5) 0.008(3) 0.006(4)
C02X 0.039(4) 0.087(7) 0.044(5) 0.000(5) 0.012(4) -0.008(5)
C02Y 0.035(5) 0.076(8) 0.113(10) 0.015(7) -0.007(5) 0.013(5)
C02Z 0.062(7) 0.075(8) 0.146(13) -0.011(8) 0.041(8) -0.007(6)
C030 0.051(7) 0.107(12) 0.196(19) 0.017(12) -0.009(9) 0.022(7)

loop_
_atom_type_symbol
_atom_type_description
_atom_type_scat_dispersion_real
_atom_type_scat_dispersion_imag
_atom_type_scat_source
C C 0.0033 0.0016 'International Tables Vol C Tables 4.2.6.8 and 6.1.1.4'
H H 0.0000 0.0000 'International Tables Vol C Tables 4.2.6.8 and 6.1.1.4'
Cl Cl 0.1484 0.1585 'International Tables Vol C Tables 4.2.6.8 and 6.1.1.4'
N N 0.0061 0.0033 'International Tables Vol C Tables 4.2.6.8 and 6.1.1.4'

loop_
_geom_angle_atom_site_label_1
_geom_angle_atom_site_label_2
_geom_angle_atom_site_label_3
_geom_angle
_geom_angle_site_symmetry_1
_geom_angle_site_symmetry_3
_geom_angle_publ_flag
C01N N002 C017 114.3(5) . . ?
C01N N002 C01P 113.3(5) . . ?
C017 N002 C01P 102.0(5) . . ?
C01D N003 C00V 114.8(6) . . ?
C01D N003 C02F 113.9(6) . . ?
C00V N003 C02F 105.2(5) . . ?
C00X N004 C00J 111.6(5) . . ?
C00X N004 C01S 113.3(6) . . ?
C00J N004 C01S 106.4(5) . . ?
C02D N005 C00S 114.0(5) . . ?
C02D N005 C01Y 113.7(5) . . ?
C00S N005 C01Y 101.8(5) . . ?
C01A N006 C01L 113.5(5) . . ?
C01A N006 C02F 113.3(5) . . ?
C01L N006 C02F 104.4(5) . . ?
C027 N007 C01H 114.3(6) . . ?
C027 N007 C02W 113.7(6) . . ?
C01H N007 C02W 105.0(6) . . ?
C015 N008 C022 112.8(5) . . ?
C015 N008 C01S 103.3(5) . . ?
C022 N008 C01S 112.0(6) . . ?
C00O N009 C01Y 114.3(5) . . ?
C00O N009 C01O 113.2(5) . . ?
C01Y N009 C01O 105.8(5) . . ?
C025 N00A C020 112.9(6) . . ?
C025 N00A C02W 112.8(6) . . ?
C020 N00A C02W 103.7(6) . . ?
C018 N00B C01G 113.6(5) . . ?
C018 N00B C02N 103.4(5) . . ?
C01G N00B C02N 112.2(6) . . ?
C02E N00C C013 115.4(6) . . ?
C02E N00C C02N 113.5(6) . . ?
C013 N00C C02N 105.8(5) . . ?
C00U N00D C01P 106.4(5) . . ?
C00U N00D C01C 113.7(5) . . ?
C01P N00D C01C 113.3(5) . . ?
C00P C00E C00Z 118.0(6) . . ?
C00P C00E C027 120.8(6) . . ?
C00Z C00E C027 121.2(6) . . ?
C011 C00F C016 118.5(6) . . ?
C011 C00F C01D 121.2(7) . . ?
C016 C00F C01D 120.2(6) . . ?
C00Y C00G C00T 117.7(6) . . ?
C00Y C00G C00X 121.4(6) . . ?
C00T C00G C00X 120.9(6) . . ?
C00L C00H C00P 121.8(7) . . ?
C00L C00H H00H 119.1 . . ?
C00P C00H H00H 119.1 . . ?
C00N C00I C019 118.7(6) . . ?
C00N C00I C01N 120.5(6) . . ?
C019 C00I C01N 120.8(6) . . ?
N004 C00J C015 101.8(5) . . ?
N004 C00J C00Q 118.1(5) . . ?
C015 C00J C00Q 110.6(6) . . ?
N004 C00J H00J 108.6 . . ?
C015 C00J H00J 108.6 . . ?
C00Q C00J H00J 108.6 . . ?
C014 C00K C02S 118.1(7) . . ?
C014 C00K C025 123.1(6) . . ?
C02S C00K C025 118.7(7) . . ?
C00H C00L C00W 118.3(6) . . ?
C00H C00L C01A 121.8(6) . . ?
C00W C00L C01A 119.9(6) . . ?
C010 C00M C01F 120.8(7) . . ?
C010 C00M H00M 119.6 . . ?
C01F C00M H00M 119.6 . . ?
C00I C00N C016 121.1(7) . . ?
C00I C00N H00N 119.5 . . ?
C016 C00N H00N 119.5 . . ?
N009 C00O C012 113.3(6) . . ?
N009 C00O H00O 123.3 . . ?
C012 C00O H00O 123.3 . . ?
C00H C00P C00E 120.4(6) . . ?
C00H C00P H00P 119.8 . . ?
C00E C00P H00P 119.8 . . ?
C01E C00Q C00J 107.7(5) . . ?
C01E C00Q H00A 110.2 . . ?
C00J C00Q H00A 110.2 . . ?
C01E C00Q H00B 110.2 . . ?
C00J C00Q H00B 110.2 . . ?
H00A C00Q H00B 108.5 . . ?
C02M C00R C01K 117.9(7) . . ?
C02M C00R C02D 120.9(7) . . ?
C01K C00R C02D 121.2(6) . . ?
N005 C00S C01O 100.8(5) . . ?
N005 C00S C01M 118.4(6) . . ?
C01O C00S C01M 111.5(5) . . ?
N005 C00S H00S 108.6 . . ?
C01O C00S H00S 108.6 . . ?
C01M C00S H00S 108.6 . . ?
C01B C00T C00G 120.7(7) . . ?
C01B C00T H00T 119.7 . . ?
C00G C00T H00T 119.7 . . ?
N00D C00U C02A 117.0(6) . . ?
N00D C00U C017 102.0(5) . . ?
C02A C00U C017 111.7(6) . . ?
N00D C00U H00U 108.6 . . ?
C02A C00U H00U 108.6 . . ?
C017 C00U H00U 108.6 . . ?
N003 C00V C01L 100.9(5) . . ?
N003 C00V C01R 116.9(5) . . ?
C01L C00V C01R 111.7(6) . . ?
N003 C00V H00V 108.9 . . ?
C01L C00V H00V 108.9 . . ?
C01R C00V H00V 108.9 . . ?
C00Z C00W C00L 120.3(6) . . ?
C00Z C00W H00W 119.8 . . ?
C00L C00W H00W 119.8 . . ?
N004 C00X C00G 113.0(6) . . ?
N004 C00X H00X 123.5 . . ?
C00G C00X H00X 123.5 . . ?
C00G C00Y C01U 121.1(6) . . ?
C00G C00Y H00Y 119.5 . . ?
C01U C00Y H00Y 119.5 . . ?
C00W C00Z C00E 121.1(6) . . ?
C00W C00Z H00Z 119.4 . . ?
C00E C00Z H00Z 119.4 . . ?
C00M C010 C029 118.2(6) . . ?
C00M C010 C022 122.3(6) . . ?
C029 C010 C022 119.5(6) . . ?
C00F C011 C019 121.1(7) . . ?
C00F C011 H011 119.5 . . ?
C019 C011 H011 119.5 . . ?
C01F C012 C021 117.7(7) . . ?
C01F C012 C00O 121.0(6) . . ?
C021 C012 C00O 121.1(6) . . ?
N00C C013 C018 102.8(6) . . ?
N00C C013 C02T 116.8(6) . . ?
C018 C013 C02T 111.7(6) . . ?
N00C C013 H013 108.4 . . ?
C018 C013 H013 108.4 . . ?
C02T C013 H013 108.4 . . ?
C00K C014 C01Q 121.5(7) . . ?
C00K C014 H014 119.3 . . ?
C01Q C014 H014 119.3 . . ?
N008 C015 C023 118.1(5) . . ?
N008 C015 C00J 101.3(5) . . ?
C023 C015 C00J 111.0(6) . . ?
N008 C015 H015 108.7 . . ?
C023 C015 H015 108.7 . . ?
C00J C015 H015 108.7 . . ?
C00F C016 C00N 120.5(6) . . ?
C00F C016 H016 119.8 . . ?
C00N C016 H016 119.8 . . ?
N002 C017 C00U 101.1(5) . . ?
N002 C017 C01W 118.1(6) . . ?
C00U C017 C01W 111.3(5) . . ?
N002 C017 H017 108.6 . . ?
C00U C017 H017 108.6 . . ?
C01W C017 H017 108.6 . . ?
N00B C018 C013 101.7(5) . . ?
N00B C018 C02L 118.7(6) . . ?
C013 C018 C02L 111.8(6) . . ?
N00B C018 H018 108.1 . . ?
C013 C018 H018 108.1 . . ?
C02L C018 H018 108.1 . . ?
C00I C019 C011 120.1(7) . . ?
C00I C019 H019 119.9 . . ?
C011 C019 H019 119.9 . . ?
N006 C01A C00L 113.4(6) . . ?
N006 C01A H01A 123.3 . . ?
C00L C01A H01A 123.3 . . ?
C00T C01B C01X 121.8(6) . . ?
C00T C01B H01B 119.1 . . ?
C01X C01B H01B 119.1 . . ?
N00D C01C C01I 112.1(6) . . ?
N00D C01C H01C 123.9 . . ?
C01I C01C H01C 123.9 . . ?
N003 C01D C00F 112.6(6) . . ?
N003 C01D H01D 123.7 . . ?
C00F C01D H01D 123.7 . . ?
C00Q C01E C02J 112.0(6) . . ?
C00Q C01E H31 109.2 . . ?
C02J C01E H31 109.2 . . ?
C00Q C01E H32 109.2 . . ?
C02J C01E H32 109.2 . . ?
H31 C01E H32 107.9 . . ?
C012 C01F C00M 121.5(7) . . ?
C012 C01F H01F 119.3 . . ?
C00M C01F H01F 119.3 . . ?
N00B C01G C01X 115.4(6) . . ?
N00B C01G H01G 122.3 . . ?
C01X C01G H01G 122.3 . . ?
N007 C01H C020 101.7(5) . . ?
N007 C01H C02G 116.4(6) . . ?
C020 C01H C02G 111.7(6) . . ?
N007 C01H H01H 108.9 . . ?
C020 C01H H01H 108.9 . . ?
C02G C01H H01H 108.9 . . ?
C02R C01I C01Q 117.2(7) . . ?
C02R C01I C01C 121.4(6) . . ?
C01Q C01I C01C 121.3(7) . . ?
C024 C01J C026 118.4(7) . . ?
C024 C01J C02E 120.8(6) . . ?
C026 C01J C02E 120.8(7) . . ?
C026 C01K C00R 120.6(7) . . ?
C026 C01K H01K 119.7 . . ?
C00R C01K H01K 119.7 . . ?
N006 C01L C00V 102.5(5) . . ?
N006 C01L C01T 117.6(5) . . ?
C00V C01L C01T 110.3(6) . . ?
N006 C01L H01L 108.7 . . ?
C00V C01L H01L 108.7 . . ?
C01T C01L H01L 108.7 . . ?
C00S C01M C02C 107.0(6) . . ?
C00S C01M H33 110.3 . . ?
C02C C01M H33 110.3 . . ?
C00S C01M H34 110.3 . . ?
C02C C01M H34 110.3 . . ?
H33 C01M H34 108.6 . . ?
N002 C01N C00I 113.8(5) . . ?
N002 C01N H01N 123.1 . . ?
C00I C01N H01N 123.1 . . ?
N009 C01O C00S 101.7(5) . . ?
N009 C01O C02I 117.1(6) . . ?
C00S C01O C02I 111.1(6) . . ?
N009 C01O H01O 108.9 . . ?
C00S C01O H01O 108.9 . . ?
C02I C01O H01O 108.9 . . ?
N00D C01P N002 106.2(5) . . ?
N00D C01P H01E 110.5 . . ?
N002 C01P H01E 110.5 . . ?
N00D C01P H35 110.5 . . ?
N002 C01P H35 110.5 . . ?
H01E C01P H35 108.7 . . ?
C014 C01Q C01I 121.6(7) . . ?
C014 C01Q H01Q 119.2 . . ?
C01I C01Q H01Q 119.2 . . ?
C00V C01R C01Z 108.3(5) . . ?
C00V C01R H17 110.0 . . ?
C01Z C01R H17 110.0 . . ?
C00V C01R H18 110.0 . . ?
C01Z C01R H18 110.0 . . ?
H17 C01R H18 108.4 . . ?
N008 C01S N004 106.0(5) . . ?
N008 C01S H36 110.5 . . ?
N004 C01S H36 110.5 . . ?
N008 C01S H29 110.5 . . ?
N004 C01S H29 110.5 . . ?
H36 C01S H29 108.7 . . ?
C01V C01T C01L 107.5(5) . . ?
C01V C01T H19 110.2 . . ?
C01L C01T H19 110.2 . . ?
C01V C01T H20 110.2 . . ?
C01L C01T H20 110.2 . . ?
H19 C01T H20 108.5 . . ?
C01X C01U C00Y 121.8(7) . . ?
C01X C01U H01U 119.1 . . ?
C00Y C01U H01U 119.1 . . ?
C01T C01V C01Z 112.6(6) . . ?
C01T C01V H01I 109.1 . . ?
C01Z C01V H01I 109.1 . . ?
C01T C01V H01J 109.1 . . ?
C01Z C01V H01J 109.1 . . ?
H01I C01V H01J 107.8 . . ?
C017 C01W C02O 107.0(6) . . ?
C017 C01W H37 110.3 . . ?
C02O C01W H37 110.3 . . ?
C017 C01W H30 110.3 . . ?
C02O C01W H30 110.3 . . ?
H37 C01W H30 108.6 . . ?
C01U C01X C01B 117.0(6) . . ?
C01U C01X C01G 125.0(6) . . ?
C01B C01X C01G 118.0(6) . . ?
N009 C01Y N005 106.4(5) . . ?
N009 C01Y H01M 110.5 . . ?
N005 C01Y H01M 110.5 . . ?
N009 C01Y H38 110.5 . . ?
N005 C01Y H38 110.5 . . ?
H01M C01Y H38 108.6 . . ?
C01R C01Z C01V 112.5(6) . . ?
C01R C01Z H21 109.1 . . ?
C01V C01Z H21 109.1 . . ?
C01R C01Z H22 109.1 . . ?
C01V C01Z H22 109.1 . . ?
H21 C01Z H22 107.8 . . ?
N00A C020 C02P 117.9(6) . . ?
N00A C020 C01H 100.5(5) . . ?
C02P C020 C01H 111.5(6) . . ?
N00A C020 H020 108.8 . . ?
C02P C020 H020 108.8 . . ?
C01H C020 H020 108.8 . . ?
C012 C021 C029 121.2(7) . . ?
C012 C021 H021 119.4 . . ?
C029 C021 H021 119.4 . . ?
N008 C022 C010 114.7(6) . . ?
N008 C022 H022 122.7 . . ?
C010 C022 H022 122.7 . . ?
C015 C023 C02J 108.9(5) . . ?
C015 C023 H02A 109.9 . . ?
C02J C023 H02A 109.9 . . ?
C015 C023 H02B 109.9 . . ?
C02J C023 H02B 109.9 . . ?
H02A C023 H02B 108.3 . . ?
C01J C024 C02M 121.1(7) . . ?
C01J C024 H024 119.5 . . ?
C02M C024 H024 119.5 . . ?
N00A C025 C00K 113.0(6) . . ?
N00A C025 H025 123.5 . . ?
C00K C025 H025 123.5 . . ?
C01K C026 C01J 120.8(7) . . ?
C01K C026 H026 119.6 . . ?
C01J C026 H026 119.6 . . ?
N007 C027 C00E 114.3(6) . . ?
N007 C027 H027 122.8 . . ?
C00E C027 H027 122.9 . . ?
C02I C028 C02C 111.7(6) . . ?
C02I C028 H02C 109.3 . . ?
C02C C028 H02C 109.3 . . ?
C02I C028 H02D 109.3 . . ?
C02C C028 H02D 109.3 . . ?
H02C C028 H02D 107.9 . . ?
C021 C029 C010 120.6(7) . . ?
C021 C029 H029 119.7 . . ?
C010 C029 H029 119.7 . . ?
C00U C02A C02K 108.3(6) . . ?
C00U C02A H02E 110.0 . . ?
C02K C02A H02E 110.0 . . ?
C00U C02A H02F 110.0 . . ?
C02K C02A H02F 110.0 . . ?
H02E C02A H02F 108.4 . . ?
C030 C02B H02G 109.5 . . ?
C030 C02B H02H 109.5 . . ?
H02G C02B H02H 109.5 . . ?
C030 C02B H02I 109.5 . . ?
H02G C02B H02I 109.5 . . ?
H02H C02B H02I 109.5 . . ?
C01M C02C C028 112.7(6) . . ?
C01M C02C H14 109.0 . . ?
C028 C02C H14 109.0 . . ?
C01M C02C H15 109.0 . . ?
C028 C02C H15 109.0 . . ?
H14 C02C H15 107.8 . . ?
N005 C02D C00R 113.5(6) . . ?
N005 C02D H02J 123.3 . . ?
C00R C02D H02J 123.3 . . ?
N00C C02E C01J 112.3(6) . . ?
N00C C02E H02K 123.9 . . ?
C01J C02E H02K 123.9 . . ?
N006 C02F N003 106.5(5) . . ?
N006 C02F H39 110.4 . . ?
N003 C02F H39 110.4 . . ?
N006 C02F H40 110.4 . . ?
N003 C02F H40 110.4 . . ?
H39 C02F H40 108.6 . . ?
C01H C02G C02Q 107.6(6) . . ?
C01H C02G H16 110.2 . . ?
C02Q C02G H16 110.2 . . ?
C01H C02G H23 110.2 . . ?
C02Q C02G H23 110.2 . . ?
H16 C02G H23 108.5 . . ?
C02V C02H C02L 113.8(6) . . ?
C02V C02H H24 108.8 . . ?
C02L C02H H24 108.8 . . ?
C02V C02H H02L 108.8 . . ?
C02L C02H H02L 108.8 . . ?
H24 C02H H02L 107.7 . . ?
C01O C02I C028 108.8(6) . . ?
C01O C02I H02M 109.9 . . ?
C028 C02I H02M 109.9 . . ?
C01O C02I H02N 109.9 . . ?
C028 C02I H02N 109.9 . . ?
H02M C02I H02N 108.3 . . ?
C023 C02J C01E 111.9(6) . . ?
C023 C02J H02O 109.2 . . ?
C01E C02J H02O 109.2 . . ?
C023 C02J H02P 109.2 . . ?
C01E C02J H02P 109.2 . . ?
H02O C02J H02P 107.9 . . ?
C02O C02K C02A 112.6(6) . . ?
C02O C02K H02Q 109.1 . . ?
C02A C02K H02Q 109.1 . . ?
C02O C02K H02R 109.1 . . ?
C02A C02K H02R 109.1 . . ?
H02Q C02K H02R 107.8 . . ?
C018 C02L C02H 108.1(6) . . ?
C018 C02L H02S 110.1 . . ?
C02H C02L H02S 110.1 . . ?
C018 C02L H02T 110.1 . . ?
C02H C02L H02T 110.1 . . ?
H02S C02L H02T 108.4 . . ?
C00R C02M C024 121.3(7) . . ?
C00R C02M H02U 119.3 . . ?
C024 C02M H02U 119.3 . . ?
N00B C02N N00C 105.7(6) . . ?
N00B C02N H41 110.6 . . ?
N00C C02N H41 110.6 . . ?
N00B C02N H02V 110.6 . . ?
N00C C02N H02V 110.6 . . ?
H41 C02N H02V 108.7 . . ?
C01W C02O C02K 111.5(6) . . ?
C01W C02O H25 109.3 . . ?
C02K C02O H25 109.3 . . ?
C01W C02O H26 109.3 . . ?
C02K C02O H26 109.3 . . ?
H25 C02O H26 108.0 . . ?
C020 C02P C02U 108.5(6) . . ?
C020 C02P H02W 110.0 . . ?
C02U C02P H02W 110.0 . . ?
C020 C02P H02$ 110.0 . . ?
C02U C02P H02$ 110.0 . . ?
H02W C02P H02$ 108.4 . . ?
C02U C02Q C02G 111.6(6) . . ?
C02U C02Q H1 109.3 . . ?
C02G C02Q H1 109.3 . . ?
C02U C02Q H02: 109.3 . . ?
C02G C02Q H02: 109.3 . . ?
H1 C02Q H02: 108.0 . . ?
C01I C02R C02S 120.7(7) . . ?
C01I C02R H42 119.7 . . ?
C02S C02R H42 119.7 . . ?
C00K C02S C02R 121.0(8) . . ?
C00K C02S H43 119.5 . . ?
C02R C02S H43 119.5 . . ?
C013 C02T C02V 108.6(6) . . ?
C013 C02T H2 110.0 . . ?
C02V C02T H2 110.0 . . ?
C013 C02T H3 110.0 . . ?
C02V C02T H3 110.0 . . ?
H2 C02T H3 108.3 . . ?
C02Q C02U C02P 114.0(7) . . ?
C02Q C02U H4 108.8 . . ?
C02P C02U H4 108.8 . . ?
C02Q C02U H5 108.8 . . ?
C02P C02U H5 108.8 . . ?
H4 C02U H5 107.7 . . ?
C02H C02V C02T 112.3(7) . . ?
C02H C02V H6 109.1 . . ?
C02T C02V H6 109.1 . . ?
C02H C02V H7 109.1 . . ?
C02T C02V H7 109.1 . . ?
H6 C02V H7 107.9 . . ?
N00A C02W N007 107.0(6) . . ?
N00A C02W H27 110.3 . . ?
N007 C02W H27 110.3 . . ?
N00A C02W H28 110.3 . . ?
N007 C02W H28 110.3 . . ?
H27 C02W H28 108.6 . . ?
C02Y C02X C030 127.0(9) . . ?
C02Y C02X H8 105.6 . . ?
C030 C02X H8 105.6 . . ?
C02Y C02X H9 105.6 . . ?
C030 C02X H9 105.6 . . ?
H8 C02X H9 106.1 . . ?
C02Z C02Y C02X 122.0(9) . . ?
C02Z C02Y H10 106.8 . . ?
C02X C02Y H10 106.8 . . ?
C02Z C02Y H11 106.8 . . ?
C02X C02Y H11 106.8 . . ?
H10 C02Y H11 106.7 . . ?
C02Y C02Z Cl01 121.1(10) . . ?
C02Y C02Z H12 107.1 . . ?
Cl01 C02Z H12 107.1 . . ?
C02Y C02Z H13 107.1 . . ?
Cl01 C02Z H13 107.1 . . ?
H12 C02Z H13 106.8 . . ?
C02X C030 C02B 128.2(11) . . ?
C02X C030 H03A 105.3 . . ?
C02B C030 H03A 105.3 . . ?
C02X C030 H03B 105.3 . . ?
C02B C030 H03B 105.3 . . ?
H03A C030 H03B 106.0 . . ?

loop_
_geom_bond_atom_site_label_1
_geom_bond_atom_site_label_2
_geom_bond_distance
_geom_bond_site_symmetry_2
_geom_bond_publ_flag
Cl01 C02Z 1.767(13) . ?
N002 C01N 1.438(8) . ?
N002 C017 1.462(8) . ?
N002 C01P 1.481(8) . ?
N003 C01D 1.445(9) . ?
N003 C00V 1.462(8) . ?
N003 C02F 1.479(8) . ?
N004 C00X 1.473(9) . ?
N004 C00J 1.474(8) . ?
N004 C01S 1.476(8) . ?
N005 C02D 1.450(8) . ?
N005 C00S 1.464(8) . ?
N005 C01Y 1.476(9) . ?
N006 C01A 1.455(9) . ?
N006 C01L 1.456(8) . ?
N006 C02F 1.464(8) . ?
N007 C027 1.438(9) . ?
N007 C01H 1.459(8) . ?
N007 C02W 1.472(9) . ?
N008 C015 1.455(8) . ?
N008 C022 1.463(9) . ?
N008 C01S 1.472(8) . ?
N009 C00O 1.453(9) . ?
N009 C01Y 1.471(8) . ?
N009 C01O 1.477(8) . ?
N00A C025 1.452(9) . ?
N00A C020 1.460(8) . ?
N00A C02W 1.463(10) . ?
N00B C018 1.450(8) . ?
N00B C01G 1.452(9) . ?
N00B C02N 1.482(9) . ?
N00C C02E 1.440(9) . ?
N00C C013 1.453(8) . ?
N00C C02N 1.483(10) . ?
N00D C00U 1.459(8) . ?
N00D C01P 1.464(9) . ?
N00D C01C 1.468(8) . ?
C00E C00P 1.393(10) . ?
C00E C00Z 1.398(10) . ?
C00E C027 1.509(9) . ?
C00F C011 1.376(10) . ?
C00F C016 1.380(10) . ?
C00F C01D 1.508(10) . ?
C00G C00Y 1.386(10) . ?
C00G C00T 1.404(9) . ?
C00G C00X 1.513(9) . ?
C00H C00L 1.372(10) . ?
C00H C00P 1.390(10) . ?
C00H H00H 0.9500 . ?
C00I C00N 1.376(10) . ?
C00I C019 1.381(10) . ?
C00I C01N 1.517(9) . ?
C00J C015 1.514(9) . ?
C00J C00Q 1.523(9) . ?
C00J H00J 1.0000 . ?
C00K C014 1.363(10) . ?
C00K C02S 1.386(10) . ?
C00K C025 1.521(10) . ?
C00L C00W 1.401(10) . ?
C00L C01A 1.509(9) . ?
C00M C010 1.373(10) . ?
C00M C01F 1.391(10) . ?
C00M H00M 0.9500 . ?
C00N C016 1.396(10) . ?
C00N H00N 0.9500 . ?
C00O C012 1.512(9) . ?
C00O H00O 0.9500 . ?
C00P H00P 0.9500 . ?
C00Q C01E 1.519(9) . ?
C00Q H00A 0.9900 . ?
C00Q H00B 0.9900 . ?
C00R C02M 1.375(10) . ?
C00R C01K 1.400(11) . ?
C00R C02D 1.509(10) . ?
C00S C01O 1.507(9) . ?
C00S C01M 1.509(9) . ?
C00S H00S 1.0000 . ?
C00T C01B 1.372(10) . ?
C00T H00T 0.9500 . ?
C00U C02A 1.503(10) . ?
C00U C017 1.503(9) . ?
C00U H00U 1.0000 . ?
C00V C01L 1.492(9) . ?
C00V C01R 1.517(9) . ?
C00V H00V 1.0000 . ?
C00W C00Z 1.389(10) . ?
C00W H00W 0.9500 . ?
C00X H00X 0.9500 . ?
C00Y C01U 1.391(9) . ?
C00Y H00Y 0.9500 . ?
C00Z H00Z 0.9500 . ?
C010 C029 1.392(10) . ?
C010 C022 1.510(10) . ?
C011 C019 1.402(10) . ?
C011 H011 0.9500 . ?
C012 C01F 1.376(9) . ?
C012 C021 1.381(10) . ?
C013 C018 1.491(10) . ?
C013 C02T 1.527(10) . ?
C013 H013 1.0000 . ?
C014 C01Q 1.380(10) . ?
C014 H014 0.9500 . ?
C015 C023 1.505(9) . ?
C015 H015 1.0000 . ?
C016 H016 0.9500 . ?
C017 C01W 1.524(9) . ?
C017 H017 1.0000 . ?
C018 C02L 1.512(9) . ?
C018 H018 1.0000 . ?
C019 H019 0.9500 . ?
C01A H01A 0.9500 . ?
C01B C01X 1.410(10) . ?
C01B H01B 0.9500 . ?
C01C C01I 1.516(9) . ?
C01C H01C 0.9500 . ?
C01D H01D 0.9500 . ?
C01E C02J 1.559(10) . ?
C01E H31 0.9900 . ?
C01E H32 0.9900 . ?
C01F H01F 0.9500 . ?
C01G C01X 1.498(9) . ?
C01G H01G 0.9500 . ?
C01H C020 1.512(10) . ?
C01H C02G 1.517(9) . ?
C01H H01H 1.0000 . ?
C01I C02R 1.385(11) . ?
C01I C01Q 1.393(9) . ?
C01J C024 1.369(11) . ?
C01J C026 1.393(10) . ?
C01J C02E 1.519(10) . ?
C01K C026 1.385(11) . ?
C01K H01K 0.9500 . ?
C01L C01T 1.531(9) . ?
C01L H01L 1.0000 . ?
C01M C02C 1.527(10) . ?
C01M H33 0.9900 . ?
C01M H34 0.9900 . ?
C01N H01N 0.9500 . ?
C01O C02I 1.511(9) . ?
C01O H01O 1.0000 . ?
C01P H01E 0.9900 . ?
C01P H35 0.9900 . ?
C01Q H01Q 0.9500 . ?
C01R C01Z 1.527(10) . ?
C01R H17 0.9900 . ?
C01R H18 0.9900 . ?
C01S H36 0.9900 . ?
C01S H29 0.9900 . ?
C01T C01V 1.518(9) . ?
C01T H19 0.9900 . ?
C01T H20 0.9900 . ?
C01U C01X 1.376(10) . ?
C01U H01U 0.9500 . ?
C01V C01Z 1.537(10) . ?
C01V H01I 0.9900 . ?
C01V H01J 0.9900 . ?
C01W C02O 1.534(10) . ?
C01W H37 0.9900 . ?
C01W H30 0.9900 . ?
C01Y H01M 0.9900 . ?
C01Y H38 0.9900 . ?
C01Z H21 0.9900 . ?
C01Z H22 0.9900 . ?
C020 C02P 1.503(9) . ?
C020 H020 1.0000 . ?
C021 C029 1.387(11) . ?
C021 H021 0.9500 . ?
C022 H022 0.9500 . ?
C023 C02J 1.540(9) . ?
C023 H02A 0.9900 . ?
C023 H02B 0.9900 . ?
C024 C02M 1.388(10) . ?
C024 H024 0.9500 . ?
C025 H025 0.9500 . ?
C026 H026 0.9500 . ?
C027 H027 0.9500 . ?
C028 C02I 1.522(10) . ?
C028 C02C 1.539(11) . ?
C028 H02C 0.9900 . ?
C028 H02D 0.9900 . ?
C029 H029 0.9500 . ?
C02A C02K 1.542(10) . ?
C02A H02E 0.9900 . ?
C02A H02F 0.9900 . ?
C02B C030 1.618(19) . ?
C02B H02G 0.9800 . ?
C02B H02H 0.9800 . ?
C02B H02I 0.9800 . ?
C02C H14 0.9900 . ?
C02C H15 0.9900 . ?
C02D H02J 0.9500 . ?
C02E H02K 0.9500 . ?
C02F H39 0.9900 . ?
C02F H40 0.9900 . ?
C02G C02Q 1.553(10) . ?
C02G H16 0.9900 . ?
C02G H23 0.9900 . ?
C02H C02V 1.516(12) . ?
C02H C02L 1.532(10) . ?
C02H H24 0.9900 . ?
C02H H02L 0.9900 . ?
C02I H02M 0.9900 . ?
C02I H02N 0.9900 . ?
C02J H02O 0.9900 . ?
C02J H02P 0.9900 . ?
C02K C02O 1.540(10) . ?
C02K H02Q 0.9900 . ?
C02K H02R 0.9900 . ?
C02L H02S 0.9900 . ?
C02L H02T 0.9900 . ?
C02M H02U 0.9500 . ?
C02N H41 0.9900 . ?
C02N H02V 0.9900 . ?
C02O H25 0.9900 . ?
C02O H26 0.9900 . ?
C02P C02U 1.544(10) . ?
C02P H02W 0.9900 . ?
C02P H02$ 0.9900 . ?
C02Q C02U 1.527(13) . ?
C02Q H1 0.9900 . ?
C02Q H02: 0.9900 . ?
C02R C02S 1.401(11) . ?
C02R H42 0.9500 . ?
C02S H43 0.9500 . ?
C02T C02V 1.541(10) . ?
C02T H2 0.9900 . ?
C02T H3 0.9900 . ?
C02U H4 0.9900 . ?
C02U H5 0.9900 . ?
C02V H6 0.9900 . ?
C02V H7 0.9900 . ?
C02W H27 0.9900 . ?
C02W H28 0.9900 . ?
C02X C02Y 1.441(15) . ?
C02X C030 1.475(17) . ?
C02X H8 0.9900 . ?
C02X H9 0.9900 . ?
C02Y C02Z 1.424(16) . ?
C02Y H10 0.9900 . ?
C02Y H11 0.9900 . ?
C02Z H12 0.9900 . ?
C02Z H13 0.9900 . ?
C030 H03A 0.9900 . ?
C030 H03B 0.9900 . ?
